data_4127934
loop_
_publ_author_name
'Shepard, Scott M.'
'Cummins, Christopher C.'

_publ_section_title
;
 Functionalization of Intact Trimetaphosphate: A Triphosphorylating
 Reagent for C, N, and O Nucleophiles.
;
_journal_issue 5
_journal_name_full 'Journal of the American Chemical Society'
_journal_page_first 1852
_journal_page_last 1856
_journal_paper_doi 10.1021/jacs.8b12204
_journal_volume 141
_journal_year 2019
_chemical_formula_sum 'C72 H62 N2 O12.59 P8'
_chemical_formula_weight 1404.44
_chemical_name_common iso-P4O12(PPN)2*H2O
_space_group_crystal_system orthorhombic
_space_group_IT_number 19
_space_group_name_Hall 'P 2ac 2ab'
_space_group_name_H-M_alt 'P 21 21 21'
_symmetry_space_group_name_Hall 'P 2ac 2ab'
_symmetry_space_group_name_H-M 'P 21 21 21'
_atom_sites_solution_hydrogens mixed
_atom_sites_solution_primary direct
_atom_sites_solution_secondary difmap
_audit_creation_method SHELXL-2017/1
_cell_angle_alpha 90
_cell_angle_beta 90
_cell_angle_gamma 90
_cell_formula_units_Z 4
_cell_length_a 13.4493(5)
_cell_length_b 19.5239(9)
_cell_length_c 25.1485(9)
_cell_measurement_reflns_used 9956
_cell_measurement_temperature 100(2)
_cell_measurement_theta_max 74.25
_cell_measurement_theta_min 2.87
_cell_volume 6603.6(5)
_computing_cell_refinement 'SAINT 8.38A (Bruker-AXS, 2017)'
_computing_data_collection 'APEX3 v2017.3.0 (Bruker-AXS, 2017)'
_computing_data_reduction 'SAINT 8.38A (Bruker-AXS, 2017)'
_computing_molecular_graphics 'Bruker SHELXTL'
_computing_publication_material 'Bruker SHELXTL'
_computing_structure_refinement 'SHELXL-2017/1 (Sheldrick, 2017)'
_computing_structure_solution 'SHELXT 2014/5 (Sheldrick, 2014)'
_diffrn_ambient_temperature 100(2)
_diffrn_detector_area_resol_mean 7.4
_diffrn_measured_fraction_theta_full 0.999
_diffrn_measured_fraction_theta_max 0.999
_diffrn_measurement_device_type 'Bruker Photon2 CPAD'
_diffrn_measurement_method '\f and \w scans'
_diffrn_radiation_type CuK\a
_diffrn_radiation_wavelength 1.54178
_diffrn_reflns_av_R_equivalents 0.1266
_diffrn_reflns_av_unetI/netI 0.0881
_diffrn_reflns_Laue_measured_fraction_full 0.999
_diffrn_reflns_Laue_measured_fraction_max 0.999
_diffrn_reflns_limit_h_max 16
_diffrn_reflns_limit_h_min -12
_diffrn_reflns_limit_k_max 23
_diffrn_reflns_limit_k_min -22
_diffrn_reflns_limit_l_max 24
_diffrn_reflns_limit_l_min -30
_diffrn_reflns_number 52098
_diffrn_reflns_point_group_measured_fraction_full 0.999
_diffrn_reflns_point_group_measured_fraction_max 0.999
_diffrn_reflns_theta_full 67.679
_diffrn_reflns_theta_max 70.070
_diffrn_reflns_theta_min 2.865
_diffrn_source 'I\mS micro-focus sealed tube, multilayer optics'
_exptl_absorpt_coefficient_mu 2.526
_exptl_absorpt_correction_T_max 0.7538
_exptl_absorpt_correction_T_min 0.4283
_exptl_absorpt_correction_type multi-scan
_exptl_absorpt_process_details 'SADABS (Herbst-Irmer et al., 2015)'
_exptl_crystal_colour colourless
_exptl_crystal_density_diffrn 1.413
_exptl_crystal_density_method 'not measured'
_exptl_crystal_description needle
_exptl_crystal_F_000 2917
_exptl_crystal_size_max 0.457
_exptl_crystal_size_mid 0.032
_exptl_crystal_size_min 0.020
_refine_diff_density_max 1.065
_refine_diff_density_min -0.496
_refine_diff_density_rms 0.091
_refine_ls_abs_structure_details
; 
 Refined as an inversion twin. 
;
_refine_ls_abs_structure_Flack 0.34(3)
_refine_ls_extinction_coef 0.00067(10)
_refine_ls_extinction_expression Fc^*^=kFc[1+0.001xFc^2^\l^3^/sin(2\q)]^-1/4^
_refine_ls_extinction_method 'SHELXL-2017/1 (Sheldrick 2017)'
_refine_ls_goodness_of_fit_ref 1.091
_refine_ls_hydrogen_treatment mixed
_refine_ls_matrix_type full
_refine_ls_number_parameters 865
_refine_ls_number_reflns 12386
_refine_ls_number_restraints 1388
_refine_ls_restrained_S_all 1.036
_refine_ls_R_factor_all 0.0758
_refine_ls_R_factor_gt 0.0562
_refine_ls_shift/su_max 0.000
_refine_ls_shift/su_mean 0.000
_refine_ls_structure_factor_coef Fsqd
_refine_ls_weighting_details 'w=1/[\s^2^(Fo^2^)+(0.0745P)^2^+1.7832P] where P=(Fo^2^+2Fc^2^)/3'
_refine_ls_weighting_scheme calc
_refine_ls_wR_factor_gt 0.1380
_refine_ls_wR_factor_ref 0.1571
_reflns_Friedel_coverage 0.821
_reflns_Friedel_fraction_full 0.999
_reflns_Friedel_fraction_max 0.999
_reflns_number_gt 9754
_reflns_number_total 12386
_reflns_threshold_expression 'I > 2\s(I)'
_cod_data_source_file ja8b12204_si_008.cif
_cod_data_source_block final
_cod_database_code 4127934
_shelx_shelxl_version_number 2017/1
_shelx_space_group_comment
; 
The symmetry employed for this shelxl refinement is uniquely defined 
by the following loop, which should always be used as a source of 
symmetry information in preference to the above space-group names. 
They are only intended as comments. 
;
_shelx_estimated_absorpt_t_min 0.391
_shelx_estimated_absorpt_t_max 0.951

loop_
_space_group_symop_operation_xyz
'x, y, z'
'-x+1/2, -y, z+1/2'
'-x, y+1/2, -z+1/2'
'x+1/2, -y+1/2, -z'

loop_
_atom_site_label
_atom_site_type_symbol
_atom_site_fract_x
_atom_site_fract_y
_atom_site_fract_z
_atom_site_U_iso_or_equiv
_atom_site_adp_type
_atom_site_occupancy
_atom_site_site_symmetry_order
_atom_site_calc_flag
_atom_site_refinement_flags_posn
_atom_site_refinement_flags_adp
_atom_site_refinement_flags_occupancy
C72 C 0.5344(5) 0.0663(4) 0.9911(3) 0.0277(15) Uani 1 1 d . U .
H72 H 0.580175 0.063098 0.962477 0.033 Uiso 1 1 calc R U .
C1 C -0.0568(5) 0.2232(4) 0.5378(2) 0.0221(13) Uani 1 1 d . U .
C2 C 0.0108(5) 0.2563(4) 0.5701(2) 0.0246(14) Uani 1 1 d . U .
H2 H 0.047003 0.294296 0.556548 0.030 Uiso 1 1 calc R U .
C3 C 0.0268(5) 0.2349(4) 0.6218(2) 0.0293(15) Uani 1 1 d . U .
H3 H 0.072828 0.258556 0.643820 0.035 Uiso 1 1 calc R U .
C4 C -0.0251(5) 0.1785(4) 0.6415(2) 0.0313(16) Uani 1 1 d . U .
H4 H -0.013736 0.163161 0.676861 0.038 Uiso 1 1 calc R U .
C5 C -0.0935(5) 0.1448(4) 0.6094(2) 0.0286(15) Uani 1 1 d . U .
H5 H -0.128817 0.106355 0.622818 0.034 Uiso 1 1 calc R U .
C6 C -0.1103(5) 0.1671(4) 0.5576(2) 0.0235(14) Uani 1 1 d . U .
H6 H -0.157704 0.144422 0.535878 0.028 Uiso 1 1 calc R U .
C7 C -0.1245(5) 0.1812(4) 0.4344(2) 0.0233(13) Uani 1 1 d . U .
C8 C -0.0521(5) 0.1393(4) 0.4128(2) 0.0264(14) Uani 1 1 d . U .
H8 H 0.016054 0.151722 0.415226 0.032 Uiso 1 1 calc R U .
C9 C -0.0799(6) 0.0780(4) 0.3873(3) 0.0310(15) Uani 1 1 d . U .
H9 H -0.030505 0.047879 0.373829 0.037 Uiso 1 1 calc R U .
C10 C -0.1801(6) 0.0618(4) 0.3819(3) 0.0365(17) Uani 1 1 d . U .
H10 H -0.199434 0.021727 0.363142 0.044 Uiso 1 1 calc R U .
C11 C -0.2515(6) 0.1042(4) 0.4038(3) 0.0346(16) Uani 1 1 d . U .
H11 H -0.319845 0.092592 0.400431 0.041 Uiso 1 1 calc R U .
C12 C -0.2251(5) 0.1629(4) 0.4303(3) 0.0319(16) Uani 1 1 d . U .
H12 H -0.274811 0.191078 0.445895 0.038 Uiso 1 1 calc R U .
C13 C -0.1819(5) 0.3156(4) 0.4779(2) 0.0213(13) Uani 1 1 d . U .
C14 C -0.1881(5) 0.3522(4) 0.5256(2) 0.0230(14) Uani 1 1 d . U .
H14 H -0.141835 0.343515 0.553276 0.028 Uiso 1 1 calc R U .
C15 C -0.2625(5) 0.4016(4) 0.5326(2) 0.0258(15) Uani 1 1 d . U .
H15 H -0.266746 0.426121 0.565114 0.031 Uiso 1 1 calc R U .
C16 C -0.3295(5) 0.4148(4) 0.4923(3) 0.0261(15) Uani 1 1 d . U .
H16 H -0.380396 0.447966 0.497229 0.031 Uiso 1 1 calc R U .
C17 C -0.3221(5) 0.3794(4) 0.4448(3) 0.0267(14) Uani 1 1 d . U .
H17 H -0.367835 0.388790 0.416896 0.032 Uiso 1 1 calc R U .
C18 C -0.2489(5) 0.3303(4) 0.4373(2) 0.0250(14) Uani 1 1 d . U .
H18 H -0.244497 0.306700 0.404409 0.030 Uiso 1 1 calc R U .
C19 C -0.0509(5) 0.3598(4) 0.3589(2) 0.0254(14) Uani 1 1 d . U .
C20 C -0.0925(5) 0.3069(4) 0.3278(2) 0.0311(16) Uani 1 1 d . U .
H20 H -0.064315 0.262317 0.327919 0.037 Uiso 1 1 calc R U .
C21 C -0.1757(6) 0.3215(5) 0.2970(3) 0.044(2) Uani 1 1 d . U .
H21 H -0.203451 0.286781 0.275074 0.053 Uiso 1 1 calc R U .
C22 C -0.2181(6) 0.3854(5) 0.2978(3) 0.046(2) Uani 1 1 d . U .
H22 H -0.276407 0.393987 0.277497 0.055 Uiso 1 1 calc R U .
C23 C -0.1768(6) 0.4374(5) 0.3279(3) 0.043(2) Uani 1 1 d . U .
H23 H -0.205980 0.481676 0.327909 0.052 Uiso 1 1 calc R U .
C24 C -0.0919(6) 0.4245(4) 0.3584(3) 0.0329(16) Uani 1 1 d . U .
H24 H -0.062549 0.460223 0.378602 0.040 Uiso 1 1 calc R U .
C25 C 0.0948(5) 0.4140(4) 0.4329(2) 0.0238(13) Uani 1 1 d . U .
C26 C 0.0659(5) 0.4294(4) 0.4854(2) 0.0242(14) Uani 1 1 d . U .
H26 H 0.025730 0.398043 0.504723 0.029 Uiso 1 1 calc R U .
C27 C 0.0960(5) 0.4901(4) 0.5087(2) 0.0303(15) Uani 1 1 d . U .
H27 H 0.076573 0.500114 0.544215 0.036 Uiso 1 1 calc R U .
C28 C 0.1540(5) 0.5363(4) 0.4809(3) 0.0310(16) Uani 1 1 d . U .
H28 H 0.173987 0.578029 0.497237 0.037 Uiso 1 1 calc R U .
C29 C 0.1833(6) 0.5216(4) 0.4289(3) 0.0335(16) Uani 1 1 d . U .
H29 H 0.223435 0.553219 0.409833 0.040 Uiso 1 1 calc R U .
C30 C 0.1537(5) 0.4606(4) 0.4049(3) 0.0294(15) Uani 1 1 d . U .
H30 H 0.173501 0.450710 0.369475 0.035 Uiso 1 1 calc R U .
C31 C 0.1434(5) 0.2989(4) 0.3624(2) 0.0198(13) Uani 1 1 d . U .
C32 C 0.1903(5) 0.2386(4) 0.3783(2) 0.0219(13) Uani 1 1 d . U .
H32 H 0.173604 0.218570 0.411573 0.026 Uiso 1 1 calc R U .
C33 C 0.2612(5) 0.2075(4) 0.3460(2) 0.0247(14) Uani 1 1 d . U .
H33 H 0.291286 0.165623 0.356650 0.030 Uiso 1 1 calc R U .
C34 C 0.2877(5) 0.2382(4) 0.2980(2) 0.0306(16) Uani 1 1 d . U .
H34 H 0.336147 0.217394 0.275769 0.037 Uiso 1 1 calc R U .
C35 C 0.2431(5) 0.2993(4) 0.2827(2) 0.0252(14) Uani 1 1 d . U .
H35 H 0.262953 0.320698 0.250535 0.030 Uiso 1 1 calc R U .
C36 C 0.1700(5) 0.3294(4) 0.3137(2) 0.0236(14) Uani 1 1 d . U .
H36 H 0.138202 0.370216 0.302266 0.028 Uiso 1 1 calc R U .
C37 C 0.3328(5) 0.2114(4) 0.9239(2) 0.0227(13) Uani 1 1 d . U .
C38 C 0.3096(5) 0.2562(4) 0.9651(3) 0.0291(15) Uani 1 1 d . U .
H38 H 0.348150 0.255911 0.996727 0.035 Uiso 1 1 calc R U .
C39 C 0.2301(5) 0.3014(4) 0.9601(3) 0.0320(16) Uani 1 1 d . U .
H39 H 0.213548 0.330994 0.988722 0.038 Uiso 1 1 calc R U .
C40 C 0.1753(6) 0.3033(4) 0.9138(3) 0.0376(17) Uani 1 1 d . U .
H40 H 0.121961 0.334910 0.910427 0.045 Uiso 1 1 calc R U .
C41 C 0.1978(5) 0.2590(4) 0.8719(3) 0.0351(17) Uani 1 1 d . U .
H41 H 0.159961 0.260359 0.840047 0.042 Uiso 1 1 calc R U .
C42 C 0.2758(5) 0.2129(4) 0.8772(3) 0.0299(15) Uani 1 1 d . U .
H42 H 0.290618 0.182184 0.849013 0.036 Uiso 1 1 calc R U .
C43 C 0.4519(5) 0.1090(4) 0.9865(2) 0.0230(13) Uani 1 1 d . U .
C44 C 0.5506(5) 0.0287(4) 1.0366(3) 0.0317(16) Uani 1 1 d . U .
H44 H 0.607420 0.000038 1.039332 0.038 Uiso 1 1 calc R U .
C45 C 0.4834(5) 0.0327(4) 1.0788(2) 0.0303(16) Uani 1 1 d . U .
H45 H 0.494895 0.007391 1.110435 0.036 Uiso 1 1 calc R U .
C46 C 0.4003(6) 0.0736(4) 1.0743(2) 0.0325(16) Uani 1 1 d . U .
H46 H 0.353950 0.075543 1.102740 0.039 Uiso 1 1 calc R U .
C47 C 0.3832(5) 0.1122(4) 1.0283(2) 0.0267(15) Uani 1 1 d . U .
H47 H 0.325738 0.140281 1.025528 0.032 Uiso 1 1 calc R U .
C48 C 0.4330(5) 0.0979(4) 0.8737(2) 0.0228(13) Uani 1 1 d . U .
C49 C 0.3541(5) 0.0517(4) 0.8743(3) 0.0311(16) Uani 1 1 d . U .
H49 H 0.308129 0.052276 0.902970 0.037 Uiso 1 1 calc R U .
C50 C 0.3424(5) 0.0051(4) 0.8336(3) 0.0314(16) Uani 1 1 d . U .
H50 H 0.288446 -0.026245 0.834129 0.038 Uiso 1 1 calc R U .
C51 C 0.4101(6) 0.0043(4) 0.7915(2) 0.0342(16) Uani 1 1 d . U .
H51 H 0.401320 -0.027365 0.763227 0.041 Uiso 1 1 calc R U .
C52 C 0.4894(6) 0.0488(4) 0.7907(2) 0.0318(16) Uani 1 1 d . U .
H52 H 0.535692 0.047127 0.762197 0.038 Uiso 1 1 calc R U .
C53 C 0.5024(5) 0.0968(4) 0.8317(2) 0.0271(15) Uani 1 1 d . U .
H53 H 0.556881 0.127774 0.831231 0.033 Uiso 1 1 calc R U .
C54 C 0.5351(5) 0.3033(4) 0.8423(2) 0.0220(14) Uani 1 1 d . U .
C55 C 0.4479(5) 0.3407(4) 0.8502(3) 0.0324(16) Uani 1 1 d . U .
H55 H 0.422631 0.346330 0.885197 0.039 Uiso 1 1 calc R U .
C56 C 0.3975(6) 0.3698(5) 0.8075(3) 0.0353(18) Uani 1 1 d . U .
H56 H 0.337901 0.394864 0.813215 0.042 Uiso 1 1 calc R U .
C57 C 0.4352(6) 0.3618(4) 0.7566(3) 0.0354(17) Uani 1 1 d . U .
H57 H 0.400989 0.381187 0.727186 0.042 Uiso 1 1 calc R U .
C58 C 0.5224(5) 0.3257(4) 0.7483(2) 0.0310(16) Uani 1 1 d . U .
H58 H 0.548728 0.321446 0.713433 0.037 Uiso 1 1 calc R U .
C59 C 0.5713(5) 0.2956(4) 0.7909(2) 0.0316(16) Uani 1 1 d . U .
H59 H 0.629945 0.269636 0.784823 0.038 Uiso 1 1 calc R U .
C60 C 0.7194(4) 0.2416(4) 0.8822(2) 0.0228(13) Uani 1 1 d . U .
C61 C 0.7519(5) 0.1765(4) 0.8949(3) 0.0262(14) Uani 1 1 d . U .
H61 H 0.707213 0.145250 0.911247 0.031 Uiso 1 1 calc R U .
C62 C 0.8482(5) 0.1559(5) 0.8841(3) 0.0326(16) Uani 1 1 d . U .
H62 H 0.869865 0.111258 0.893828 0.039 Uiso 1 1 calc R U .
C63 C 0.9135(5) 0.2011(5) 0.8589(3) 0.0355(17) Uani 1 1 d . U .
H63 H 0.979438 0.186970 0.850830 0.043 Uiso 1 1 calc R U .
C64 C 0.8820(5) 0.2665(5) 0.8456(3) 0.0334(16) Uani 1 1 d . U .
H64 H 0.926221 0.297524 0.828661 0.040 Uiso 1 1 calc R U .
C65 C 0.7852(5) 0.2864(4) 0.8574(2) 0.0269(15) Uani 1 1 d . U .
H65 H 0.763603 0.331273 0.848343 0.032 Uiso 1 1 calc R U .
C66 C 0.6023(5) 0.3358(4) 0.9463(2) 0.0229(13) Uani 1 1 d . U .
C67 C 0.5797(5) 0.3236(4) 1.0004(2) 0.0226(13) Uani 1 1 d . U .
H67 H 0.557422 0.279748 1.011534 0.027 Uiso 1 1 calc R U .
C68 C 0.5905(5) 0.3766(4) 1.0374(2) 0.0271(14) Uani 1 1 d . U .
H68 H 0.575450 0.368576 1.073786 0.032 Uiso 1 1 calc R U .
C69 C 0.6233(5) 0.4410(4) 1.0213(3) 0.0298(15) Uani 1 1 d . U .
H69 H 0.631347 0.476770 1.046505 0.036 Uiso 1 1 calc R U .
C70 C 0.6442(5) 0.4526(4) 0.9674(3) 0.0288(15) Uani 1 1 d . U .
H70 H 0.666536 0.496423 0.956152 0.035 Uiso 1 1 calc R U .
C71 C 0.6328(5) 0.4012(4) 0.9308(2) 0.0254(14) Uani 1 1 d . U .
H71 H 0.645825 0.410199 0.894315 0.030 Uiso 1 1 calc R U .
N1 N 0.0192(4) 0.2841(3) 0.44901(18) 0.0211(12) Uani 1 1 d . U .
N2 N 0.5429(4) 0.2022(3) 0.9242(2) 0.0244(12) Uani 1 1 d . U .
O1 O 0.1033(10) 0.1620(8) 0.7804(5) 0.082(6) Uani 0.59(2) 1 d . . P
O2 O 0.3017(4) 0.5122(3) 0.77733(19) 0.0367(13) Uani 1 1 d . U .
O3 O 0.1821(4) 0.5394(3) 0.7049(2) 0.0410(14) Uani 1 1 d D U .
H3O H 0.121(3) 0.542(5) 0.698(4) 0.049 Uiso 1 1 d D U .
O4 O 0.1236(4) 0.5331(3) 0.8002(2) 0.0450(15) Uani 1 1 d D U .
H4O H 0.061(3) 0.533(5) 0.792(4) 0.054 Uiso 1 1 d D U .
O5 O 0.1731(4) 0.4268(3) 0.75162(19) 0.0331(12) Uani 1 1 d . U .
O6 O 0.0190(4) 0.5224(3) 0.66008(18) 0.0324(12) Uani 1 1 d . U .
O7 O -0.0576(4) 0.5247(3) 0.78125(19) 0.0349(12) Uani 1 1 d . U .
O8 O -0.0758(4) 0.4293(3) 0.60954(16) 0.0375(13) Uani 1 1 d . U .
O9 O 0.0481(3) 0.3983(3) 0.68055(15) 0.0269(11) Uani 1 1 d . U .
O10 O -0.1144(3) 0.4498(3) 0.70525(17) 0.0323(12) Uani 1 1 d . U .
O11 O -0.0049(3) 0.4018(3) 0.77589(16) 0.0285(11) Uani 1 1 d . U .
O12 O -0.1861(4) 0.4290(3) 0.7956(2) 0.0384(13) Uani 1 1 d . U .
O13 O 0.1080(4) 0.3070(3) 0.74422(19) 0.0332(12) Uani 1 1 d . U .
P1 P -0.08229(11) 0.25457(9) 0.47185(5) 0.0192(3) Uani 1 1 d . U .
P2 P 0.04916(12) 0.33668(9) 0.40319(6) 0.0206(3) Uani 1 1 d . U .
P3 P 0.59461(11) 0.26705(9) 0.89929(6) 0.0202(3) Uani 1 1 d . U .
P4 P 0.44359(11) 0.15931(9) 0.92655(6) 0.0206(3) Uani 1 1 d . U .
P5 P 0.19916(13) 0.50712(10) 0.75969(6) 0.0263(4) Uani 1 1 d . U .
P6 P 0.08288(13) 0.37833(10) 0.73838(6) 0.0259(4) Uani 1 1 d . U .
P7 P -0.03193(13) 0.45437(11) 0.65875(6) 0.0275(4) Uani 1 1 d . U .
P8 P -0.09780(13) 0.45523(12) 0.76825(6) 0.0313(4) Uani 1 1 d . U .

loop_
_atom_site_aniso_label
_atom_site_aniso_U_11
_atom_site_aniso_U_22
_atom_site_aniso_U_33
_atom_site_aniso_U_23
_atom_site_aniso_U_13
_atom_site_aniso_U_12
C72 0.026(3) 0.040(4) 0.017(3) 0.003(3) 0.002(3) 0.000(3)
C1 0.024(3) 0.031(4) 0.012(2) 0.001(2) -0.002(2) -0.001(3)
C2 0.024(3) 0.036(4) 0.015(3) 0.004(3) 0.000(2) 0.001(3)
C3 0.028(3) 0.049(5) 0.011(3) 0.003(3) -0.004(3) 0.002(3)
C4 0.036(4) 0.048(5) 0.010(3) 0.008(3) 0.004(3) 0.011(3)
C5 0.036(4) 0.036(4) 0.014(3) 0.007(3) 0.007(3) 0.001(3)
C6 0.024(3) 0.034(4) 0.013(3) 0.005(3) 0.003(2) -0.001(3)
C7 0.028(3) 0.033(4) 0.009(3) 0.000(2) -0.002(2) 0.001(3)
C8 0.029(3) 0.038(4) 0.012(3) -0.002(2) 0.002(3) 0.001(3)
C9 0.040(4) 0.036(4) 0.018(3) -0.008(3) 0.005(3) 0.003(3)
C10 0.055(4) 0.044(5) 0.011(3) -0.006(3) -0.004(3) -0.006(3)
C11 0.034(3) 0.047(5) 0.023(3) -0.005(3) -0.010(3) -0.008(3)
C12 0.027(3) 0.042(4) 0.026(3) -0.005(3) -0.004(3) 0.001(3)
C13 0.021(3) 0.033(4) 0.009(2) 0.000(2) 0.000(2) 0.000(3)
C14 0.027(3) 0.033(4) 0.009(2) 0.000(2) -0.005(3) 0.001(3)
C15 0.029(3) 0.038(4) 0.011(3) -0.002(3) -0.004(3) 0.006(3)
C16 0.022(3) 0.039(4) 0.017(3) 0.000(3) 0.001(3) 0.003(3)
C17 0.028(3) 0.037(4) 0.016(3) 0.000(3) -0.006(3) 0.000(3)
C18 0.023(3) 0.038(4) 0.014(3) -0.004(3) -0.005(2) 0.003(3)
C19 0.029(3) 0.039(4) 0.008(2) 0.004(2) 0.001(2) 0.007(3)
C20 0.033(3) 0.050(5) 0.011(3) 0.000(3) -0.006(3) 0.010(3)
C21 0.037(4) 0.077(6) 0.019(3) -0.002(4) -0.008(3) 0.013(4)
C22 0.040(4) 0.082(6) 0.015(3) 0.010(4) -0.008(3) 0.024(4)
C23 0.047(4) 0.063(6) 0.020(3) 0.018(3) 0.006(3) 0.021(4)
C24 0.040(4) 0.044(4) 0.015(3) 0.005(3) 0.005(3) 0.007(3)
C25 0.027(3) 0.033(4) 0.012(3) 0.005(2) 0.001(3) 0.002(3)
C26 0.026(3) 0.034(4) 0.012(3) 0.001(2) -0.002(3) 0.000(3)
C27 0.035(4) 0.044(4) 0.011(3) 0.001(3) 0.001(3) 0.003(3)
C28 0.032(4) 0.041(4) 0.020(3) -0.004(3) -0.002(3) -0.007(3)
C29 0.035(4) 0.042(4) 0.024(3) 0.001(3) 0.004(3) -0.008(3)
C30 0.028(3) 0.045(4) 0.015(3) 0.003(3) 0.004(3) 0.000(3)
C31 0.023(3) 0.029(4) 0.008(2) 0.003(2) 0.001(2) 0.004(2)
C32 0.021(3) 0.034(4) 0.011(2) 0.002(3) 0.000(2) -0.001(3)
C33 0.026(3) 0.034(4) 0.013(3) -0.004(3) -0.003(3) 0.004(3)
C34 0.028(3) 0.052(5) 0.011(3) -0.008(3) 0.003(3) 0.004(3)
C35 0.024(3) 0.045(4) 0.008(3) -0.003(3) 0.001(2) -0.004(3)
C36 0.022(3) 0.039(4) 0.010(3) 0.007(3) 0.001(2) -0.003(3)
C37 0.021(3) 0.029(4) 0.018(3) 0.002(3) 0.002(3) 0.005(3)
C38 0.024(3) 0.041(4) 0.022(3) 0.003(3) 0.002(3) 0.000(3)
C39 0.028(3) 0.037(4) 0.031(3) 0.000(3) 0.003(3) 0.002(3)
C40 0.028(3) 0.040(5) 0.044(4) 0.006(3) -0.001(3) 0.005(3)
C41 0.027(3) 0.044(5) 0.035(4) 0.009(3) -0.005(3) 0.000(3)
C42 0.028(3) 0.040(4) 0.022(3) 0.004(3) -0.001(3) 0.000(3)
C43 0.022(3) 0.035(4) 0.011(2) 0.002(2) -0.002(2) -0.001(3)
C44 0.029(3) 0.039(4) 0.028(3) 0.002(3) -0.001(3) 0.002(3)
C45 0.037(4) 0.042(5) 0.012(3) 0.000(3) -0.002(3) 0.000(3)
C46 0.040(4) 0.048(5) 0.009(3) -0.003(3) 0.009(3) 0.003(3)
C47 0.030(3) 0.039(4) 0.011(3) 0.000(3) 0.007(3) 0.003(3)
C48 0.025(3) 0.031(4) 0.013(3) -0.003(2) 0.001(2) 0.001(3)
C49 0.024(3) 0.050(5) 0.019(3) 0.001(3) 0.001(3) -0.003(3)
C50 0.024(3) 0.047(5) 0.023(3) -0.002(3) -0.009(3) -0.001(3)
C51 0.043(4) 0.049(5) 0.011(3) -0.006(3) -0.010(3) 0.005(3)
C52 0.045(4) 0.042(4) 0.008(3) 0.004(3) 0.004(3) 0.011(3)
C53 0.036(4) 0.033(4) 0.012(3) 0.005(3) 0.002(3) 0.004(3)
C54 0.020(3) 0.040(4) 0.006(2) -0.001(2) 0.000(2) -0.003(3)
C55 0.034(4) 0.050(5) 0.013(3) 0.011(3) 0.004(3) 0.004(3)
C56 0.033(4) 0.052(5) 0.021(3) 0.012(3) 0.001(3) 0.010(3)
C57 0.037(4) 0.056(5) 0.014(3) 0.009(3) -0.001(3) -0.002(3)
C58 0.034(3) 0.052(5) 0.008(3) -0.004(3) -0.002(3) -0.003(3)
C59 0.034(4) 0.050(5) 0.011(3) -0.007(3) 0.003(3) 0.001(3)
C60 0.019(3) 0.041(4) 0.008(2) -0.001(3) -0.001(2) -0.005(3)
C61 0.026(3) 0.036(4) 0.016(3) -0.002(3) -0.001(3) -0.001(3)
C62 0.024(3) 0.053(5) 0.021(3) -0.007(3) -0.005(3) 0.007(3)
C63 0.024(3) 0.061(5) 0.022(3) -0.006(3) 0.005(3) 0.001(3)
C64 0.023(3) 0.055(5) 0.022(3) 0.002(3) 0.004(3) -0.012(3)
C65 0.028(3) 0.035(4) 0.018(3) -0.002(3) 0.000(3) -0.004(3)
C66 0.019(3) 0.038(4) 0.011(2) 0.000(3) -0.002(2) 0.002(3)
C67 0.021(3) 0.036(4) 0.011(2) 0.002(2) -0.006(2) -0.001(3)
C68 0.024(3) 0.045(4) 0.013(3) -0.004(3) -0.003(3) -0.003(3)
C69 0.027(3) 0.046(4) 0.016(3) -0.009(3) -0.006(3) 0.006(3)
C70 0.029(3) 0.034(4) 0.024(3) 0.000(3) -0.006(3) -0.002(3)
C71 0.026(3) 0.038(4) 0.013(3) 0.007(3) 0.001(3) -0.003(3)
N1 0.022(2) 0.036(3) 0.006(2) 0.003(2) 0.002(2) -0.003(2)
N2 0.023(3) 0.031(3) 0.019(2) 0.004(2) 0.002(2) -0.003(2)
O1 0.086(10) 0.093(12) 0.066(9) -0.020(8) 0.029(8) -0.001(8)
O2 0.035(3) 0.050(4) 0.025(2) -0.007(2) -0.010(2) -0.005(2)
O3 0.034(3) 0.067(4) 0.022(2) 0.010(3) -0.007(2) -0.004(3)
O4 0.048(3) 0.062(4) 0.025(3) -0.021(3) 0.011(3) 0.000(3)
O5 0.029(2) 0.039(3) 0.031(3) -0.009(2) -0.008(2) 0.001(2)
O6 0.046(3) 0.032(3) 0.019(2) 0.007(2) -0.013(2) -0.011(2)
O7 0.037(3) 0.043(3) 0.025(2) -0.009(2) 0.000(2) 0.007(2)
O8 0.051(3) 0.054(4) 0.0068(19) 0.000(2) -0.014(2) -0.012(3)
O9 0.031(2) 0.044(3) 0.0066(17) -0.0020(18) 0.0009(18) 0.001(2)
O10 0.022(2) 0.061(4) 0.014(2) 0.003(2) 0.0005(18) 0.004(2)
O11 0.029(2) 0.045(3) 0.0117(19) 0.004(2) -0.0007(19) 0.009(2)
O12 0.032(3) 0.058(4) 0.025(2) 0.002(2) 0.010(2) 0.008(2)
O13 0.045(3) 0.030(3) 0.024(2) 0.002(2) -0.004(2) 0.005(2)
P1 0.0179(7) 0.0334(9) 0.0063(6) 0.0006(6) 0.0004(6) 0.0019(7)
P2 0.0216(7) 0.0339(9) 0.0063(6) 0.0024(6) 0.0013(6) 0.0014(7)
P3 0.0177(7) 0.0328(9) 0.0100(6) -0.0012(6) 0.0003(6) -0.0004(7)
P4 0.0182(7) 0.0338(9) 0.0099(6) 0.0001(6) 0.0007(6) 0.0003(7)
P5 0.0297(9) 0.0393(11) 0.0100(6) -0.0056(7) -0.0032(7) 0.0019(8)
P6 0.0282(8) 0.0385(10) 0.0109(7) -0.0023(7) -0.0025(7) 0.0038(7)
P7 0.0304(9) 0.0448(11) 0.0074(6) 0.0003(7) -0.0050(7) -0.0016(8)
P8 0.0281(9) 0.0521(12) 0.0135(7) -0.0034(8) 0.0019(7) 0.0073(8)

loop_
_atom_type_symbol
_atom_type_description
_atom_type_scat_dispersion_real
_atom_type_scat_dispersion_imag
_atom_type_scat_source
C C 0.0181 0.0091 'International Tables Vol C Tables 4.2.6.8 and 6.1.1.4'
H H 0.0000 0.0000 'International Tables Vol C Tables 4.2.6.8 and 6.1.1.4'
N N 0.0311 0.0180 'International Tables Vol C Tables 4.2.6.8 and 6.1.1.4'
O O 0.0492 0.0322 'International Tables Vol C Tables 4.2.6.8 and 6.1.1.4'
P P 0.2955 0.4335 'International Tables Vol C Tables 4.2.6.8 and 6.1.1.4'

loop_
_geom_angle_atom_site_label_1
_geom_angle_atom_site_label_2
_geom_angle_atom_site_label_3
_geom_angle
C44 C72 C43 121.0(6)
C44 C72 H72 119.5
C43 C72 H72 119.5
C2 C1 C6 119.6(6)
C2 C1 P1 120.5(5)
C6 C1 P1 119.8(5)
C1 C2 C3 121.0(7)
C1 C2 H2 119.5
C3 C2 H2 119.5
C2 C3 C4 119.7(7)
C2 C3 H3 120.2
C4 C3 H3 120.2
C5 C4 C3 119.9(6)
C5 C4 H4 120.1
C3 C4 H4 120.1
C4 C5 C6 120.2(7)
C4 C5 H5 119.9
C6 C5 H5 119.9
C5 C6 C1 119.7(6)
C5 C6 H6 120.2
C1 C6 H6 120.2
C8 C7 C12 120.0(7)
C8 C7 P1 116.9(5)
C12 C7 P1 122.9(6)
C7 C8 C9 119.6(7)
C7 C8 H8 120.2
C9 C8 H8 120.2
C10 C9 C8 119.7(7)
C10 C9 H9 120.2
C8 C9 H9 120.2
C11 C10 C9 119.9(7)
C11 C10 H10 120.1
C9 C10 H10 120.1
C12 C11 C10 120.9(7)
C12 C11 H11 119.6
C10 C11 H11 119.6
C11 C12 C7 119.8(7)
C11 C12 H12 120.1
C7 C12 H12 120.1
C18 C13 C14 118.9(6)
C18 C13 P1 123.9(5)
C14 C13 P1 117.1(5)
C13 C14 C15 120.2(6)
C13 C14 H14 119.9
C15 C14 H14 119.9
C16 C15 C14 120.2(6)
C16 C15 H15 119.9
C14 C15 H15 119.9
C15 C16 C17 119.6(7)
C15 C16 H16 120.2
C17 C16 H16 120.2
C16 C17 C18 120.8(6)
C16 C17 H17 119.6
C18 C17 H17 119.6
C17 C18 C13 120.4(6)
C17 C18 H18 119.8
C13 C18 H18 119.8
C24 C19 C20 120.4(6)
C24 C19 P2 122.3(6)
C20 C19 P2 117.1(5)
C21 C20 C19 118.6(8)
C21 C20 H20 120.7
C19 C20 H20 120.7
C22 C21 C20 120.8(8)
C22 C21 H21 119.6
C20 C21 H21 119.6
C21 C22 C23 120.5(7)
C21 C22 H22 119.7
C23 C22 H22 119.7
C22 C23 C24 119.8(8)
C22 C23 H23 120.1
C24 C23 H23 120.1
C19 C24 C23 119.9(8)
C19 C24 H24 120.1
C23 C24 H24 120.1
C30 C25 C26 119.4(7)
C30 C25 P2 122.1(5)
C26 C25 P2 118.4(5)
C27 C26 C25 120.0(6)
C27 C26 H26 120.0
C25 C26 H26 120.0
C28 C27 C26 120.7(6)
C28 C27 H27 119.7
C26 C27 H27 119.7
C27 C28 C29 119.9(7)
C27 C28 H28 120.1
C29 C28 H28 120.1
C30 C29 C28 120.1(7)
C30 C29 H29 120.0
C28 C29 H29 120.0
C29 C30 C25 120.0(6)
C29 C30 H30 120.0
C25 C30 H30 120.0
C32 C31 C36 119.5(6)
C32 C31 P2 120.2(4)
C36 C31 P2 120.3(5)
C33 C32 C31 120.7(6)
C33 C32 H32 119.7
C31 C32 H32 119.7
C32 C33 C34 119.5(7)
C32 C33 H33 120.3
C34 C33 H33 120.3
C35 C34 C33 119.9(6)
C35 C34 H34 120.1
C33 C34 H34 120.1
C36 C35 C34 121.0(6)
C36 C35 H35 119.5
C34 C35 H35 119.5
C35 C36 C31 119.4(7)
C35 C36 H36 120.3
C31 C36 H36 120.3
C38 C37 C42 119.1(6)
C38 C37 P4 120.7(5)
C42 C37 P4 119.7(5)
C39 C38 C37 120.2(6)
C39 C38 H38 119.9
C37 C38 H38 119.9
C40 C39 C38 120.3(7)
C40 C39 H39 119.9
C38 C39 H39 119.9
C39 C40 C41 120.3(7)
C39 C40 H40 119.9
C41 C40 H40 119.9
C42 C41 C40 119.5(7)
C42 C41 H41 120.2
C40 C41 H41 120.2
C41 C42 C37 120.5(7)
C41 C42 H42 119.8
C37 C42 H42 119.8
C72 C43 C47 119.3(6)
C72 C43 P4 116.5(5)
C47 C43 P4 124.2(5)
C72 C44 C45 119.9(7)
C72 C44 H44 120.0
C45 C44 H44 120.0
C46 C45 C44 119.7(6)
C46 C45 H45 120.1
C44 C45 H45 120.1
C45 C46 C47 120.9(6)
C45 C46 H46 119.6
C47 C46 H46 119.6
C46 C47 C43 119.2(6)
C46 C47 H47 120.4
C43 C47 H47 120.4
C49 C48 C53 120.2(6)
C49 C48 P4 119.0(5)
C53 C48 P4 120.8(5)
C50 C49 C48 120.4(6)
C50 C49 H49 119.8
C48 C49 H49 119.8
C49 C50 C51 119.8(7)
C49 C50 H50 120.1
C51 C50 H50 120.1
C52 C51 C50 120.6(7)
C52 C51 H51 119.7
C50 C51 H51 119.7
C51 C52 C53 120.4(6)
C51 C52 H52 119.8
C53 C52 H52 119.8
C52 C53 C48 118.6(7)
C52 C53 H53 120.7
C48 C53 H53 120.7
C59 C54 C55 118.8(6)
C59 C54 P3 123.1(5)
C55 C54 P3 118.0(4)
C56 C55 C54 120.9(6)
C56 C55 H55 119.5
C54 C55 H55 119.5
C57 C56 C55 119.2(7)
C57 C56 H56 120.4
C55 C56 H56 120.4
C58 C57 C56 120.4(7)
C58 C57 H57 119.8
C56 C57 H57 119.8
C57 C58 C59 120.1(6)
C57 C58 H58 119.9
C59 C58 H58 119.9
C58 C59 C54 120.4(7)
C58 C59 H59 119.8
C54 C59 H59 119.8
C61 C60 C65 118.8(6)
C61 C60 P3 119.5(5)
C65 C60 P3 121.7(6)
C60 C61 C62 121.2(7)
C60 C61 H61 119.4
C62 C61 H61 119.4
C61 C62 C63 119.6(8)
C61 C62 H62 120.2
C63 C62 H62 120.2
C64 C63 C62 119.9(7)
C64 C63 H63 120.0
C62 C63 H63 120.0
C63 C64 C65 119.5(7)
C63 C64 H64 120.2
C65 C64 H64 120.2
C64 C65 C60 121.0(7)
C64 C65 H65 119.5
C60 C65 H65 119.5
C71 C66 C67 119.1(6)
C71 C66 P3 121.1(5)
C67 C66 P3 119.7(6)
C68 C67 C66 119.5(7)
C68 C67 H67 120.2
C66 C67 H67 120.2
C69 C68 C67 120.4(6)
C69 C68 H68 119.8
C67 C68 H68 119.8
C68 C69 C70 119.4(7)
C68 C69 H69 120.3
C70 C69 H69 120.3
C71 C70 C69 120.6(7)
C71 C70 H70 119.7
C69 C70 H70 119.7
C70 C71 C66 120.9(6)
C70 C71 H71 119.5
C66 C71 H71 119.5
P1 N1 P2 135.4(4)
P3 N2 P4 144.6(4)
P5 O3 H3O 111(7)
P5 O4 H4O 119(7)
P6 O5 P5 140.8(3)
P6 O9 P7 132.2(3)
P8 O10 P7 128.1(3)
P6 O11 P8 133.2(3)
N1 P1 C13 115.5(3)
N1 P1 C1 107.0(3)
C13 P1 C1 106.8(3)
N1 P1 C7 111.7(3)
C13 P1 C7 109.6(3)
C1 P1 C7 105.6(3)
N1 P2 C31 109.1(3)
N1 P2 C25 109.1(3)
C31 P2 C25 110.1(3)
N1 P2 C19 114.7(3)
C31 P2 C19 106.1(3)
C25 P2 C19 107.6(3)
N2 P3 C54 116.1(3)
N2 P3 C66 111.4(3)
C54 P3 C66 105.0(3)
N2 P3 C60 106.5(3)
C54 P3 C60 109.6(3)
C66 P3 C60 108.1(3)
N2 P4 C48 113.2(3)
N2 P4 C43 105.6(3)
C48 P4 C43 105.1(3)
N2 P4 C37 113.5(3)
C48 P4 C37 106.4(3)
C43 P4 C37 112.9(3)
O2 P5 O4 114.0(3)
O2 P5 O3 112.9(3)
O4 P5 O3 111.4(4)
O2 P5 O5 108.0(3)
O4 P5 O5 105.1(3)
O3 P5 O5 104.7(3)
O13 P6 O5 112.2(3)
O13 P6 O9 113.8(3)
O5 P6 O9 106.0(3)
O13 P6 O11 113.2(3)
O5 P6 O11 106.0(3)
O9 P6 O11 104.9(2)
O8 P7 O6 120.2(3)
O8 P7 O10 108.6(3)
O6 P7 O10 110.3(3)
O8 P7 O9 109.1(3)
O6 P7 O9 106.6(3)
O10 P7 O9 100.0(3)
O12 P8 O7 120.5(3)
O12 P8 O10 109.2(3)
O7 P8 O10 109.0(3)
O12 P8 O11 109.9(3)
O7 P8 O11 106.0(3)
O10 P8 O11 100.4(3)

loop_
_geom_bond_atom_site_label_1
_geom_bond_atom_site_label_2
_geom_bond_distance
C72 C44 1.377(10)
C72 C43 1.392(10)
C72 H72 0.9500
C1 C2 1.380(9)
C1 C6 1.403(9)
C1 P1 1.800(6)
C2 C3 1.384(8)
C2 H2 0.9500
C3 C4 1.395(11)
C3 H3 0.9500
C4 C5 1.390(11)
C4 H4 0.9500
C5 C6 1.391(8)
C5 H5 0.9500
C6 H6 0.9500
C7 C8 1.383(10)
C7 C12 1.404(10)
C7 P1 1.805(7)
C8 C9 1.408(10)
C8 H8 0.9500
C9 C10 1.391(11)
C9 H9 0.9500
C10 C11 1.383(12)
C10 H10 0.9500
C11 C12 1.373(11)
C11 H11 0.9500
C12 H12 0.9500
C13 C18 1.391(9)
C13 C14 1.399(9)
C13 P1 1.798(7)
C14 C15 1.401(9)
C14 H14 0.9500
C15 C16 1.379(9)
C15 H15 0.9500
C16 C17 1.386(9)
C16 H16 0.9500
C17 C18 1.386(10)
C17 H17 0.9500
C18 H18 0.9500
C19 C24 1.378(10)
C19 C20 1.411(10)
C19 P2 1.804(7)
C20 C21 1.390(10)
C20 H20 0.9500
C21 C22 1.372(13)
C21 H21 0.9500
C22 C23 1.383(14)
C22 H22 0.9500
C23 C24 1.397(11)
C23 H23 0.9500
C24 H24 0.9500
C25 C30 1.397(10)
C25 C26 1.407(8)
C25 P2 1.793(7)
C26 C27 1.384(10)
C26 H26 0.9500
C27 C28 1.383(10)
C27 H27 0.9500
C28 C29 1.397(10)
C28 H28 0.9500
C29 C30 1.393(11)
C29 H29 0.9500
C30 H30 0.9500
C31 C32 1.394(9)
C31 C36 1.406(8)
C31 P2 1.791(6)
C32 C33 1.392(9)
C32 H32 0.9500
C33 C34 1.395(10)
C33 H33 0.9500
C34 C35 1.389(11)
C34 H34 0.9500
C35 C36 1.385(9)
C35 H35 0.9500
C36 H36 0.9500
C37 C38 1.392(10)
C37 C42 1.402(9)
C37 P4 1.805(7)
C38 C39 1.392(10)
C38 H38 0.9500
C39 C40 1.378(11)
C39 H39 0.9500
C40 C41 1.397(12)
C40 H40 0.9500
C41 C42 1.389(11)
C41 H41 0.9500
C42 H42 0.9500
C43 C47 1.402(9)
C43 P4 1.803(6)
C44 C45 1.394(10)
C44 H44 0.9500
C45 C46 1.378(10)
C45 H45 0.9500
C46 C47 1.398(10)
C46 H46 0.9500
C47 H47 0.9500
C48 C49 1.392(10)
C48 C53 1.410(9)
C48 P4 1.795(6)
C49 C50 1.379(10)
C49 H49 0.9500
C50 C51 1.395(10)
C50 H50 0.9500
C51 C52 1.377(11)
C51 H51 0.9500
C52 C53 1.404(10)
C52 H52 0.9500
C53 H53 0.9500
C54 C59 1.391(8)
C54 C55 1.396(10)
C54 P3 1.787(6)
C55 C56 1.391(10)
C55 H55 0.9500
C56 C57 1.387(10)
C56 H56 0.9500
C57 C58 1.384(11)
C57 H57 0.9500
C58 C59 1.386(10)
C58 H58 0.9500
C59 H59 0.9500
C60 C61 1.382(10)
C60 C65 1.392(10)
C60 P3 1.803(6)
C61 C62 1.383(10)
C61 H61 0.9500
C62 C63 1.397(11)
C62 H62 0.9500
C63 C64 1.387(12)
C63 H63 0.9500
C64 C65 1.391(10)
C64 H64 0.9500
C65 H65 0.9500
C66 C71 1.397(10)
C66 C67 1.413(8)
C66 P3 1.793(7)
C67 C68 1.399(9)
C67 H67 0.9500
C68 C69 1.393(11)
C68 H68 0.9500
C69 C70 1.402(9)
C69 H69 0.9500
C70 C71 1.369(10)
C70 H70 0.9500
C71 H71 0.9500
N1 P1 1.589(5)
N1 P2 1.595(5)
N2 P3 1.574(6)
N2 P4 1.578(6)
O2 P5 1.452(5)
O3 P5 1.532(5)
O3 H3O 0.85(3)
O4 P5 1.525(5)
O4 H4O 0.87(3)
O5 P6 1.574(5)
O5 P5 1.620(6)
O6 P7 1.496(5)
O7 P8 1.496(6)
O8 P7 1.456(5)
O9 P6 1.577(4)
O9 P7 1.630(5)
O10 P8 1.603(4)
O10 P7 1.614(5)
O11 P6 1.579(5)
O11 P8 1.639(5)
O12 P8 1.465(6)
O13 P6 1.440(5)
